data_1564543
loop_
_publ_author_name
'PETZ, Wolfgang'
'NEUM\"ULLER, Bernhard'

_publ_section_title
;
 Crystal Structure of
 [Dihydrido-hexaphenylcarbodiphosphoran][chlorid][trichlorido-triphenylphosphino-platinat]
;
_journal_issue 0
_journal_name_full 'X-ray Structure Analysis Online'
_journal_page_first 33
_journal_page_last 34
_journal_paper_doi 10.2116/xraystruct.37.33
_journal_volume 37
_journal_year 2021
_chemical_formula_moiety 'C55 H47 Cl4 P3 Pt'
_chemical_formula_sum 'C55 H47 Cl4 P3 Pt'
_chemical_formula_weight 1137.72
_space_group_crystal_system monoclinic
_space_group_IT_number 15
_space_group_name_Hall '-C 2yc'
_space_group_name_H-M_alt 'C 1 2/c 1'
_atom_sites_solution_hydrogens calc
_atom_sites_solution_primary direct
_atom_sites_solution_secondary difmap
_audit_creation_method SHELXL-2016/6
_cell_angle_alpha 90
_cell_angle_beta 109.07(1)
_cell_angle_gamma 90
_cell_formula_units_Z 8
_cell_length_a 38.858(3)
_cell_length_b 10.851(1)
_cell_length_c 27.666(2)
_cell_measurement_reflns_used 7000
_cell_measurement_temperature 100(2)
_cell_measurement_theta_max 25.2
_cell_measurement_theta_min 2.2
_cell_volume 11025.1(17)
_computing_cell_refinement 'IPDS II (Stoe)'
_computing_data_collection 'IPDS II (Stoe)'
_computing_data_reduction 'IPDS II (Stoe)'
_computing_molecular_graphics 'WinGX (Farrugia, 1999)'
_computing_publication_material 'WinGX (Farrugia, 1999)'
_computing_structure_refinement 'SHELXL-2016/6 (Sheldrick, 2016)'
_computing_structure_solution
;
 SIR-92 (Altomare, Cascarano, Giacovazzo, Guagliardi, Burla, Polidori,
        Camalli, 1992)
;
_diffrn_ambient_temperature 100(2)
_diffrn_measured_fraction_theta_full 0.955
_diffrn_measured_fraction_theta_max 0.944
_diffrn_measurement_device_type 'IPDS II (Stoe)'
_diffrn_measurement_method 'IPDS II (Stoe)'
_diffrn_radiation_type MoK\a
_diffrn_radiation_wavelength 0.71073
_diffrn_reflns_av_R_equivalents 0.1542
_diffrn_reflns_av_unetI/netI 0.5323
_diffrn_reflns_Laue_measured_fraction_full 0.955
_diffrn_reflns_Laue_measured_fraction_max 0.944
_diffrn_reflns_limit_h_max 39
_diffrn_reflns_limit_h_min -47
_diffrn_reflns_limit_k_max 13
_diffrn_reflns_limit_k_min 0
_diffrn_reflns_limit_l_max 32
_diffrn_reflns_limit_l_min -30
_diffrn_reflns_number 16971
_diffrn_reflns_point_group_measured_fraction_full 0.955
_diffrn_reflns_point_group_measured_fraction_max 0.944
_diffrn_reflns_theta_full 25.242
_diffrn_reflns_theta_max 25.959
_diffrn_reflns_theta_min 2.172
_diffrn_source 'fine-focus sealed tube'
_exptl_absorpt_coefficient_mu 2.859
_exptl_absorpt_correction_T_max 1.0
_exptl_absorpt_correction_T_min 0.26
_exptl_absorpt_correction_type numerical
_exptl_absorpt_process_details 'X-red32/X-area (Stoe)'
_exptl_crystal_colour 'pale yellow'
_exptl_crystal_density_diffrn 1.371
_exptl_crystal_description plates
_exptl_crystal_F_000 4544
_exptl_crystal_size_max 0.15
_exptl_crystal_size_mid 0.07
_exptl_crystal_size_min 0.07
_refine_diff_density_max 0.969
_refine_diff_density_min -0.828
_refine_diff_density_rms 0.147
_refine_ls_extinction_method none
_refine_ls_goodness_of_fit_ref 0.632
_refine_ls_hydrogen_treatment riding
_refine_ls_matrix_type full
_refine_ls_number_parameters 209
_refine_ls_number_reflns 10195
_refine_ls_number_restraints 0
_refine_ls_restrained_S_all 0.632
_refine_ls_R_factor_all 0.2203
_refine_ls_R_factor_gt 0.0771
_refine_ls_shift/su_max 0.003
_refine_ls_shift/su_mean 0.000
_refine_ls_structure_factor_coef Fsqd
_refine_ls_weighting_details 'w=1/[\s^2^(Fo^2^)+(0.0259P)^2^] where P=(Fo^2^+2Fc^2^)/3'
_refine_ls_weighting_scheme calc
_refine_ls_wR_factor_gt 0.1403
_refine_ls_wR_factor_ref 0.1732
_reflns_Friedel_coverage 0.000
_reflns_number_gt 2562
_reflns_number_total 10195
_reflns_threshold_expression 'I > 2\s(I)'
_cod_data_source_file 37_33_1.txt
_cod_data_source_block shelx
_cod_depositor_comments
;
The following automatic conversions were performed:

data item '_atom_sites_solution_primary' value 'direct methods' was
changed to 'direct'.

Automatic conversion script
Id: cif_fix_values 7556 2019-12-06 15:28:31Z antanas 
;
_cod_original_cell_volume 11025(2)
_cod_original_sg_symbol_H-M 'C 2/c'
_cod_database_code 1564543
_shelx_shelxl_version_number 2016/6
_shelx_space_group_comment
;
The symmetry employed for this shelxl refinement is uniquely defined
by the following loop, which should always be used as a source of
symmetry information in preference to the above space-group names.
They are only intended as comments.
;

loop_
_space_group_symop_operation_xyz
'x, y, z'
'x, -y, z+1/2'
'x+1/2, y+1/2, z'
'x+1/2, -y+1/2, z+1/2'
'-x, -y, -z'
'-x, y, -z-1/2'
'-x+1/2, -y+1/2, -z'
'-x+1/2, y+1/2, -z-1/2'

loop_
_atom_site_label
_atom_site_type_symbol
_atom_site_fract_x
_atom_site_fract_y
_atom_site_fract_z
_atom_site_U_iso_or_equiv
_atom_site_adp_type
_atom_site_occupancy
_atom_site_site_symmetry_order
_atom_site_calc_flag
_atom_site_refinement_flags_posn
_atom_site_refinement_flags_adp
_atom_site_refinement_flags_occupancy
_atom_site_disorder_assembly
_atom_site_disorder_group
C1 C 0.2733(4) 1.630(2) 0.1961(6) 0.0448(7) Uani 1 1 d . . . . .
H1 H 0.258553 1.573427 0.209472 0.067(8) Uiso 1 1 calc R U . . .
H2 H 0.273935 1.709619 0.213750 0.067(8) Uiso 1 1 calc R U . . .
P1 P 0.24768(10) 1.6560(4) 0.13107(18) 0.0319(12) Uani 1 1 d . . . . .
C2 C 0.2384(3) 1.5122(8) 0.0971(5) 0.0448(7) Uani 1 1 d G . . . .
C3 C 0.2035(2) 1.4638(9) 0.0857(5) 0.0448(7) Uani 1 1 d G . . . .
C4 C 0.1954(2) 1.3494(9) 0.0622(4) 0.0448(7) Uani 1 1 d G . . . .
C5 C 0.2221(3) 1.2834(8) 0.0500(5) 0.0448(7) Uani 1 1 d G . . . .
C6 C 0.2569(2) 1.3319(9) 0.0613(5) 0.0448(7) Uani 1 1 d G . . . .
C7 C 0.2651(2) 1.4463(10) 0.0849(5) 0.0448(7) Uani 1 1 d G . . . .
H31 H 0.184806 1.505595 0.094084 0.067(8) Uiso 1 1 d R U . . .
H41 H 0.171396 1.314901 0.054061 0.067(8) Uiso 1 1 d R U . . .
H51 H 0.216418 1.204421 0.033427 0.067(8) Uiso 1 1 d R U . . .
H61 H 0.275090 1.286208 0.052784 0.067(8) Uiso 1 1 d R U . . .
H71 H 0.289005 1.476207 0.092697 0.067(8) Uiso 1 1 d R U . . .
C8 C 0.2051(2) 1.7216(10) 0.1313(5) 0.0448(7) Uani 1 1 d G . . . .
C9 C 0.1848(3) 1.7849(10) 0.0876(4) 0.0448(7) Uani 1 1 d G . . . .
C10 C 0.1498(3) 1.8244(10) 0.0826(4) 0.0448(7) Uani 1 1 d G . . . .
C11 C 0.1351(2) 1.8006(10) 0.1211(4) 0.0448(7) Uani 1 1 d G . . . .
C12 C 0.1554(3) 1.7373(10) 0.1648(4) 0.0448(7) Uani 1 1 d G . . . .
C13 C 0.1904(3) 1.6977(10) 0.1699(4) 0.0448(7) Uani 1 1 d G . . . .
H91 H 0.196318 1.812108 0.063837 0.067(8) Uiso 1 1 d R U . . .
H101 H 0.135811 1.866542 0.052491 0.067(8) Uiso 1 1 d R U . . .
H111 H 0.110684 1.823684 0.116852 0.067(8) Uiso 1 1 d R U . . .
H121 H 0.145217 1.719822 0.190949 0.067(8) Uiso 1 1 d R U . . .
H131 H 0.205734 1.665789 0.201894 0.067(8) Uiso 1 1 d R U . . .
C14 C 0.2684(3) 1.7648(9) 0.1004(4) 0.0448(7) Uani 1 1 d G . . . .
C15 C 0.2684(3) 1.8867(10) 0.1158(4) 0.0448(7) Uani 1 1 d G . . . .
C16 C 0.2825(3) 1.9784(8) 0.0926(4) 0.0448(7) Uani 1 1 d G . . . .
C17 C 0.2967(3) 1.9482(8) 0.0540(4) 0.0448(7) Uani 1 1 d G . . . .
C18 C 0.2967(2) 1.8263(10) 0.0386(4) 0.0448(7) Uani 1 1 d G . . . .
C19 C 0.2826(3) 1.7346(7) 0.0618(4) 0.0448(7) Uani 1 1 d G . . . .
H151 H 0.259291 1.905655 0.142320 0.067(8) Uiso 1 1 d R U . . .
H161 H 0.282294 2.060257 0.103419 0.067(8) Uiso 1 1 d R U . . .
H171 H 0.306113 2.011745 0.038244 0.067(8) Uiso 1 1 d R U . . .
H181 H 0.306535 1.807138 0.011733 0.067(8) Uiso 1 1 d R U . . .
H191 H 0.283241 1.650603 0.050958 0.067(8) Uiso 1 1 d R U . . .
P2 P 0.31935(11) 1.5706(4) 0.21935(19) 0.0336(12) Uani 1 1 d . . . . .
C20 C 0.3471(4) 1.6541(16) 0.1893(7) 0.0448(7) Uani 1 1 d . . . . .
C21 C 0.3529(4) 1.7802(16) 0.2013(7) 0.0448(7) Uani 1 1 d . . . . .
H211 H 0.343991 1.816435 0.226136 0.067(8) Uiso 1 1 calc R U . . .
C22 C 0.3721(4) 1.8523(18) 0.1760(6) 0.0448(7) Uani 1 1 d . . . . .
H221 H 0.375747 1.937908 0.182858 0.067(8) Uiso 1 1 calc R U . . .
C23 C 0.3856(4) 1.7942(16) 0.1404(7) 0.0448(7) Uani 1 1 d . . . . .
H231 H 0.399370 1.839587 0.123758 0.067(8) Uiso 1 1 calc R U . . .
C24 C 0.3787(4) 1.6744(15) 0.1301(7) 0.0448(7) Uani 1 1 d . . . . .
H241 H 0.387976 1.637122 0.105797 0.067(8) Uiso 1 1 calc R U . . .
C25 C 0.3591(4) 1.6015(16) 0.1528(7) 0.0448(7) Uani 1 1 d . . . . .
H251 H 0.354034 1.517586 0.143265 0.067(8) Uiso 1 1 calc R U . . .
C26 C 0.3210(4) 1.4076(15) 0.2087(7) 0.0448(7) Uani 1 1 d . . . . .
C27 C 0.2885(4) 1.3307(15) 0.1985(7) 0.0448(7) Uani 1 1 d . . . . .
H271 H 0.265172 1.365301 0.193720 0.067(8) Uiso 1 1 calc R U . . .
C28 C 0.2932(4) 1.2137(16) 0.1963(7) 0.0448(7) Uani 1 1 d . . . . .
H281 H 0.272188 1.163286 0.189449 0.067(8) Uiso 1 1 calc R U . . .
C29 C 0.3257(4) 1.1545(17) 0.2030(7) 0.0448(7) Uani 1 1 d . . . . .
H291 H 0.327081 1.067124 0.202205 0.067(8) Uiso 1 1 calc R U . . .
C30 C 0.3562(4) 1.2263(16) 0.2107(7) 0.0448(7) Uani 1 1 d . . . . .
H301 H 0.378876 1.188740 0.213491 0.067(8) Uiso 1 1 calc R U . . .
C31 C 0.3541(4) 1.3514(17) 0.2145(6) 0.0448(7) Uani 1 1 d . . . . .
H311 H 0.375432 1.400159 0.221213 0.067(8) Uiso 1 1 calc R U . . .
C32 C 0.3349(4) 1.6002(15) 0.2859(7) 0.0448(7) Uani 1 1 d . . . . .
C33 C 0.3142(4) 1.5889(14) 0.3159(7) 0.0448(7) Uani 1 1 d . . . . .
H331 H 0.289371 1.566551 0.300839 0.067(8) Uiso 1 1 calc R U . . .
C34 C 0.3279(4) 1.6087(16) 0.3688(7) 0.0448(7) Uani 1 1 d . . . . .
H341 H 0.311710 1.611531 0.388103 0.067(8) Uiso 1 1 calc R U . . .
C35 C 0.3629(4) 1.6234(18) 0.3919(7) 0.0448(7) Uani 1 1 d . . . . .
H351 H 0.371638 1.630287 0.428148 0.067(8) Uiso 1 1 calc R U . . .
C36 C 0.3878(4) 1.6294(19) 0.3658(6) 0.0448(7) Uani 1 1 d . . . . .
H361 H 0.413000 1.644699 0.382607 0.067(8) Uiso 1 1 calc R U . . .
C37 C 0.3729(4) 1.6110(16) 0.3115(7) 0.0448(7) Uani 1 1 d . . . . .
H371 H 0.389033 1.605777 0.292064 0.067(8) Uiso 1 1 calc R U . . .
Pt1 Pt 0.38330(2) 1.37034(7) 0.05150(3) 0.0392(2) Uani 1 1 d . . . . .
Cl1 Cl 0.33072(10) 1.4933(4) 0.01655(18) 0.0404(12) Uani 1 1 d . . . . .
Cl2 Cl 0.34996(11) 1.2395(5) 0.0851(2) 0.0515(14) Uani 1 1 d . . . . .
Cl3 Cl 0.41640(11) 1.5139(4) 0.0248(2) 0.0531(14) Uani 1 1 d . . . . .
P3 P 0.43103(12) 1.2474(5) 0.0838(2) 0.0460(14) Uani 1 1 d . . . . .
C38 C 0.4730(4) 1.3071(15) 0.0774(8) 0.0448(7) Uani 1 1 d . . . . .
C39 C 0.5024(4) 1.3428(15) 0.1160(7) 0.0448(7) Uani 1 1 d . . . . .
H391 H 0.502207 1.328920 0.149755 0.067(8) Uiso 1 1 calc R U . . .
C40 C 0.5329(4) 1.3978(15) 0.1107(7) 0.0448(7) Uani 1 1 d . . . . .
H401 H 0.550507 1.436839 0.138742 0.067(8) Uiso 1 1 calc R U . . .
C41 C 0.5368(4) 1.3939(16) 0.0639(7) 0.0448(7) Uani 1 1 d . . . . .
H411 H 0.558501 1.423730 0.059378 0.067(8) Uiso 1 1 calc R U . . .
C42 C 0.5090(4) 1.3465(15) 0.0223(7) 0.0448(7) Uani 1 1 d . . . . .
H421 H 0.512120 1.343702 -0.010362 0.067(8) Uiso 1 1 calc R U . . .
C43 C 0.4754(4) 1.3010(16) 0.0282(8) 0.0448(7) Uani 1 1 d . . . . .
H431 H 0.456095 1.269076 0.000151 0.067(8) Uiso 1 1 calc R U . . .
C44 C 0.4277(4) 1.0964(15) 0.0565(7) 0.0448(7) Uani 1 1 d . . . . .
C45 C 0.3934(4) 1.0365(16) 0.0298(7) 0.0448(7) Uani 1 1 d . . . . .
H451 H 0.371644 1.081969 0.024850 0.067(8) Uiso 1 1 calc R U . . .
C46 C 0.3905(4) 0.9203(15) 0.0117(7) 0.0448(7) Uani 1 1 d . . . . .
H461 H 0.367325 0.883780 -0.004243 0.067(8) Uiso 1 1 calc R U . . .
C47 C 0.4230(4) 0.8541(18) 0.0170(6) 0.0448(7) Uani 1 1 d . . . . .
H471 H 0.422065 0.774938 0.002023 0.067(8) Uiso 1 1 calc R U . . .
C48 C 0.4557(4) 0.9063(15) 0.0443(7) 0.0448(7) Uani 1 1 d . . . . .
H481 H 0.477362 0.858840 0.051474 0.067(8) Uiso 1 1 calc R U . . .
C49 C 0.4579(4) 1.0297(16) 0.0618(7) 0.0448(7) Uani 1 1 d . . . . .
H491 H 0.481158 1.065941 0.077633 0.067(8) Uiso 1 1 calc R U . . .
C50 C 0.4416(4) 1.2253(17) 0.1529(7) 0.0448(7) Uani 1 1 d . . . . .
C51 C 0.4457(4) 1.1049(16) 0.1749(7) 0.0448(7) Uani 1 1 d . . . . .
H511 H 0.443760 1.034582 0.153750 0.067(8) Uiso 1 1 calc R U . . .
C52 C 0.4520(4) 1.0907(16) 0.2239(7) 0.0448(7) Uani 1 1 d . . . . .
H521 H 0.453356 1.010563 0.238180 0.067(8) Uiso 1 1 calc R U . . .
C53 C 0.4567(4) 1.1966(15) 0.2555(8) 0.0448(7) Uani 1 1 d . . . . .
H531 H 0.464782 1.186056 0.291572 0.067(8) Uiso 1 1 calc R U . . .
C54 C 0.4500(4) 1.3150(16) 0.2357(8) 0.0448(7) Uani 1 1 d . . . . .
H541 H 0.450721 1.384541 0.256873 0.067(8) Uiso 1 1 calc R U . . .
C55 C 0.4426(4) 1.3255(16) 0.1865(7) 0.0448(7) Uani 1 1 d . . . . .
H551 H 0.437483 1.405584 0.172053 0.067(8) Uiso 1 1 calc R U . . .
Cl4 Cl 0.27867(10) 1.9221(4) 0.25105(18) 0.0406(12) Uani 1 1 d . . . . .

loop_
_atom_site_aniso_label
_atom_site_aniso_U_11
_atom_site_aniso_U_22
_atom_site_aniso_U_33
_atom_site_aniso_U_23
_atom_site_aniso_U_13
_atom_site_aniso_U_12
C1 0.0442(12) 0.0480(16) 0.044(2) 0.0002(14) 0.0161(12) -0.0026(12)
P1 0.033(2) 0.037(3) 0.029(3) -0.001(2) 0.0146(19) 0.0043(19)
C2 0.0442(12) 0.0480(16) 0.044(2) 0.0002(14) 0.0161(12) -0.0026(12)
C3 0.0442(12) 0.0480(16) 0.044(2) 0.0002(14) 0.0161(12) -0.0026(12)
C4 0.0442(12) 0.0480(16) 0.044(2) 0.0002(14) 0.0161(12) -0.0026(12)
C5 0.0442(12) 0.0480(16) 0.044(2) 0.0002(14) 0.0161(12) -0.0026(12)
C6 0.0442(12) 0.0480(16) 0.044(2) 0.0002(14) 0.0161(12) -0.0026(12)
C7 0.0442(12) 0.0480(16) 0.044(2) 0.0002(14) 0.0161(12) -0.0026(12)
C8 0.0442(12) 0.0480(16) 0.044(2) 0.0002(14) 0.0161(12) -0.0026(12)
C9 0.0442(12) 0.0480(16) 0.044(2) 0.0002(14) 0.0161(12) -0.0026(12)
C10 0.0442(12) 0.0480(16) 0.044(2) 0.0002(14) 0.0161(12) -0.0026(12)
C11 0.0442(12) 0.0480(16) 0.044(2) 0.0002(14) 0.0161(12) -0.0026(12)
C12 0.0442(12) 0.0480(16) 0.044(2) 0.0002(14) 0.0161(12) -0.0026(12)
C13 0.0442(12) 0.0480(16) 0.044(2) 0.0002(14) 0.0161(12) -0.0026(12)
C14 0.0442(12) 0.0480(16) 0.044(2) 0.0002(14) 0.0161(12) -0.0026(12)
C15 0.0442(12) 0.0480(16) 0.044(2) 0.0002(14) 0.0161(12) -0.0026(12)
C16 0.0442(12) 0.0480(16) 0.044(2) 0.0002(14) 0.0161(12) -0.0026(12)
C17 0.0442(12) 0.0480(16) 0.044(2) 0.0002(14) 0.0161(12) -0.0026(12)
C18 0.0442(12) 0.0480(16) 0.044(2) 0.0002(14) 0.0161(12) -0.0026(12)
C19 0.0442(12) 0.0480(16) 0.044(2) 0.0002(14) 0.0161(12) -0.0026(12)
P2 0.031(2) 0.039(3) 0.031(3) -0.002(2) 0.012(2) 0.0042(19)
C20 0.0442(12) 0.0480(16) 0.044(2) 0.0002(14) 0.0161(12) -0.0026(12)
C21 0.0442(12) 0.0480(16) 0.044(2) 0.0002(14) 0.0161(12) -0.0026(12)
C22 0.0442(12) 0.0480(16) 0.044(2) 0.0002(14) 0.0161(12) -0.0026(12)
C23 0.0442(12) 0.0480(16) 0.044(2) 0.0002(14) 0.0161(12) -0.0026(12)
C24 0.0442(12) 0.0480(16) 0.044(2) 0.0002(14) 0.0161(12) -0.0026(12)
C25 0.0442(12) 0.0480(16) 0.044(2) 0.0002(14) 0.0161(12) -0.0026(12)
C26 0.0442(12) 0.0480(16) 0.044(2) 0.0002(14) 0.0161(12) -0.0026(12)
C27 0.0442(12) 0.0480(16) 0.044(2) 0.0002(14) 0.0161(12) -0.0026(12)
C28 0.0442(12) 0.0480(16) 0.044(2) 0.0002(14) 0.0161(12) -0.0026(12)
C29 0.0442(12) 0.0480(16) 0.044(2) 0.0002(14) 0.0161(12) -0.0026(12)
C30 0.0442(12) 0.0480(16) 0.044(2) 0.0002(14) 0.0161(12) -0.0026(12)
C31 0.0442(12) 0.0480(16) 0.044(2) 0.0002(14) 0.0161(12) -0.0026(12)
C32 0.0442(12) 0.0480(16) 0.044(2) 0.0002(14) 0.0161(12) -0.0026(12)
C33 0.0442(12) 0.0480(16) 0.044(2) 0.0002(14) 0.0161(12) -0.0026(12)
C34 0.0442(12) 0.0480(16) 0.044(2) 0.0002(14) 0.0161(12) -0.0026(12)
C35 0.0442(12) 0.0480(16) 0.044(2) 0.0002(14) 0.0161(12) -0.0026(12)
C36 0.0442(12) 0.0480(16) 0.044(2) 0.0002(14) 0.0161(12) -0.0026(12)
C37 0.0442(12) 0.0480(16) 0.044(2) 0.0002(14) 0.0161(12) -0.0026(12)
Pt1 0.0344(3) 0.0468(4) 0.0365(5) -0.0003(6) 0.0116(3) 0.0001(5)
Cl1 0.038(2) 0.043(3) 0.040(3) 0.000(2) 0.014(2) 0.0016(19)
Cl2 0.038(2) 0.064(3) 0.056(4) 0.007(3) 0.020(2) 0.003(2)
Cl3 0.038(2) 0.058(3) 0.065(4) 0.015(3) 0.019(2) 0.003(2)
P3 0.041(3) 0.053(3) 0.040(4) -0.001(3) 0.008(2) -0.003(2)
C38 0.0442(12) 0.0480(16) 0.044(2) 0.0002(14) 0.0161(12) -0.0026(12)
C39 0.0442(12) 0.0480(16) 0.044(2) 0.0002(14) 0.0161(12) -0.0026(12)
C40 0.0442(12) 0.0480(16) 0.044(2) 0.0002(14) 0.0161(12) -0.0026(12)
C41 0.0442(12) 0.0480(16) 0.044(2) 0.0002(14) 0.0161(12) -0.0026(12)
C42 0.0442(12) 0.0480(16) 0.044(2) 0.0002(14) 0.0161(12) -0.0026(12)
C43 0.0442(12) 0.0480(16) 0.044(2) 0.0002(14) 0.0161(12) -0.0026(12)
C44 0.0442(12) 0.0480(16) 0.044(2) 0.0002(14) 0.0161(12) -0.0026(12)
C45 0.0442(12) 0.0480(16) 0.044(2) 0.0002(14) 0.0161(12) -0.0026(12)
C46 0.0442(12) 0.0480(16) 0.044(2) 0.0002(14) 0.0161(12) -0.0026(12)
C47 0.0442(12) 0.0480(16) 0.044(2) 0.0002(14) 0.0161(12) -0.0026(12)
C48 0.0442(12) 0.0480(16) 0.044(2) 0.0002(14) 0.0161(12) -0.0026(12)
C49 0.0442(12) 0.0480(16) 0.044(2) 0.0002(14) 0.0161(12) -0.0026(12)
C50 0.0442(12) 0.0480(16) 0.044(2) 0.0002(14) 0.0161(12) -0.0026(12)
C51 0.0442(12) 0.0480(16) 0.044(2) 0.0002(14) 0.0161(12) -0.0026(12)
C52 0.0442(12) 0.0480(16) 0.044(2) 0.0002(14) 0.0161(12) -0.0026(12)
C53 0.0442(12) 0.0480(16) 0.044(2) 0.0002(14) 0.0161(12) -0.0026(12)
C54 0.0442(12) 0.0480(16) 0.044(2) 0.0002(14) 0.0161(12) -0.0026(12)
C55 0.0442(12) 0.0480(16) 0.044(2) 0.0002(14) 0.0161(12) -0.0026(12)
Cl4 0.043(2) 0.039(3) 0.046(4) -0.004(2) 0.024(2) -0.0023(18)

loop_
_atom_type_symbol
_atom_type_description
_atom_type_scat_dispersion_real
_atom_type_scat_dispersion_imag
_atom_type_scat_source
C C 0.0033 0.0016 'International Tables Vol C Tables 4.2.6.8 and 6.1.1.4'
H H 0.0000 0.0000 'International Tables Vol C Tables 4.2.6.8 and 6.1.1.4'
P P 0.1023 0.0942 'International Tables Vol C Tables 4.2.6.8 and 6.1.1.4'
Cl Cl 0.1484 0.1585 'International Tables Vol C Tables 4.2.6.8 and 6.1.1.4'
Pt Pt -1.7033 8.3905 'International Tables Vol C Tables 4.2.6.8 and 6.1.1.4'

loop_
_geom_angle_atom_site_label_1
_geom_angle_atom_site_label_2
_geom_angle_atom_site_label_3
_geom_angle
_geom_angle_site_symmetry_1
_geom_angle_site_symmetry_3
_geom_angle_publ_flag
P1 C1 P2 125.5(9) . . ?
P1 C1 H1 105.9 . . ?
P2 C1 H1 105.9 . . ?
P1 C1 H2 106.0 . . ?
P2 C1 H2 106.0 . . ?
H1 C1 H2 106.3 . . ?
C1 P1 C14 113.3(7) . . ?
C1 P1 C2 110.0(8) . . ?
C14 P1 C2 111.6(6) . . ?
C1 P1 C8 105.8(7) . . ?
C14 P1 C8 107.3(5) . . ?
C2 P1 C8 108.5(5) . . ?
C3 C2 C7 120.0 . . ?
C3 C2 P1 117.5(6) . . ?
C7 C2 P1 122.4(6) . . ?
C2 C3 C4 120.0 . . ?
C2 C3 H31 122.2 . . ?
C4 C3 H31 117.8 . . ?
C5 C4 C3 120.0 . . ?
C5 C4 H41 119.1 . . ?
C3 C4 H41 120.9 . . ?
C4 C5 C6 120.0 . . ?
C4 C5 H51 120.1 . . ?
C6 C5 H51 119.8 . . ?
C7 C6 C5 120.0 . . ?
C7 C6 H61 120.4 . . ?
C5 C6 H61 119.6 . . ?
C6 C7 C2 120.0 . . ?
C6 C7 H71 118.2 . . ?
C2 C7 H71 121.8 . . ?
C9 C8 C13 120.0 . . ?
C9 C8 P1 117.0(7) . . ?
C13 C8 P1 122.5(7) . . ?
C8 C9 C10 120.0 . . ?
C8 C9 H91 119.4 . . ?
C10 C9 H91 119.9 . . ?
C11 C10 C9 120.0 . . ?
C11 C10 H101 120.1 . . ?
C9 C10 H101 119.9 . . ?
C12 C11 C10 120.0 . . ?
C12 C11 H111 120.0 . . ?
C10 C11 H111 119.9 . . ?
C11 C12 C13 120.0 . . ?
C11 C12 H121 120.0 . . ?
C13 C12 H121 120.0 . . ?
C12 C13 C8 120.0 . . ?
C12 C13 H131 119.8 . . ?
C8 C13 H131 119.5 . . ?
C15 C14 C19 120.0 . . ?
C15 C14 P1 115.8(6) . . ?
C19 C14 P1 124.1(6) . . ?
C14 C15 C16 120.0 . . ?
C14 C15 H151 119.2 . . ?
C16 C15 H151 120.7 . . ?
C17 C16 C15 120.0 . . ?
C17 C16 H161 121.0 . . ?
C15 C16 H161 119.0 . . ?
C16 C17 C18 120.0 . . ?
C16 C17 H171 119.4 . . ?
C18 C17 H171 120.6 . . ?
C17 C18 C19 120.0 . . ?
C17 C18 H181 118.9 . . ?
C19 C18 H181 121.1 . . ?
C18 C19 C14 120.0 . . ?
C18 C19 H191 118.7 . . ?
C14 C19 H191 121.3 . . ?
C32 P2 C26 109.4(8) . . ?
C32 P2 C20 109.6(8) . . ?
C26 P2 C20 111.0(8) . . ?
C32 P2 C1 105.5(8) . . ?
C26 P2 C1 112.1(9) . . ?
C20 P2 C1 109.1(8) . . ?
C25 C20 C21 120.8(16) . . ?
C25 C20 P2 122.0(13) . . ?
C21 C20 P2 116.9(13) . . ?
C22 C21 C20 119.4(17) . . ?
C22 C21 H211 120.3 . . ?
C20 C21 H211 120.3 . . ?
C23 C22 C21 118.4(18) . . ?
C23 C22 H221 120.8 . . ?
C21 C22 H221 120.8 . . ?
C24 C23 C22 119.3(18) . . ?
C24 C23 H231 120.3 . . ?
C22 C23 H231 120.3 . . ?
C23 C24 C25 124.0(18) . . ?
C23 C24 H241 118.0 . . ?
C25 C24 H241 118.0 . . ?
C20 C25 C24 117.9(16) . . ?
C20 C25 H251 121.1 . . ?
C24 C25 H251 121.1 . . ?
C31 C26 C27 118.8(15) . . ?
C31 C26 P2 119.8(12) . . ?
C27 C26 P2 121.1(12) . . ?
C28 C27 C26 116.4(16) . . ?
C28 C27 H271 121.8 . . ?
C26 C27 H271 121.8 . . ?
C27 C28 C29 126.4(17) . . ?
C27 C28 H281 116.8 . . ?
C29 C28 H281 116.8 . . ?
C30 C29 C28 117.6(17) . . ?
C30 C29 H291 121.2 . . ?
C28 C29 H291 121.2 . . ?
C31 C30 C29 120.2(16) . . ?
C31 C30 H301 119.9 . . ?
C29 C30 H301 119.9 . . ?
C30 C31 C26 120.5(15) . . ?
C30 C31 H311 119.8 . . ?
C26 C31 H311 119.8 . . ?
C33 C32 C37 115.9(17) . . ?
C33 C32 P2 124.1(13) . . ?
C37 C32 P2 118.6(13) . . ?
C32 C33 C34 122.4(16) . . ?
C32 C33 H331 118.8 . . ?
C34 C33 H331 118.8 . . ?
C35 C34 C33 120.5(16) . . ?
C35 C34 H341 119.7 . . ?
C33 C34 H341 119.7 . . ?
C34 C35 C36 122.8(17) . . ?
C34 C35 H351 118.6 . . ?
C36 C35 H351 118.6 . . ?
C35 C36 C37 115.3(14) . . ?
C35 C36 H361 122.3 . . ?
C37 C36 H361 122.3 . . ?
C32 C37 C36 122.1(15) . . ?
C32 C37 H371 119.0 . . ?
C36 C37 H371 119.0 . . ?
P3 Pt1 Cl3 93.16(17) . . ?
P3 Pt1 Cl2 88.46(17) . . ?
Cl3 Pt1 Cl2 174.1(2) . . ?
P3 Pt1 Cl1 177.39(18) . . ?
Cl3 Pt1 Cl1 89.18(15) . . ?
Cl2 Pt1 Cl1 89.33(15) . . ?
C44 P3 C38 103.2(8) . . ?
C44 P3 C50 106.3(9) . . ?
C38 P3 C50 104.2(8) . . ?
C44 P3 Pt1 116.4(6) . . ?
C38 P3 Pt1 113.9(6) . . ?
C50 P3 Pt1 111.8(6) . . ?
C39 C38 C43 118.7(16) . . ?
C39 C38 P3 125.8(16) . . ?
C43 C38 P3 115.1(13) . . ?
C38 C39 C40 125.5(18) . . ?
C38 C39 H391 117.3 . . ?
C40 C39 H391 117.3 . . ?
C41 C40 C39 117.2(16) . . ?
C41 C40 H401 121.4 . . ?
C39 C40 H401 121.4 . . ?
C40 C41 C42 120.3(16) . . ?
C40 C41 H411 119.8 . . ?
C42 C41 H411 119.8 . . ?
C41 C42 C43 120.9(17) . . ?
C41 C42 H421 119.6 . . ?
C43 C42 H421 119.6 . . ?
C38 C43 C42 116.1(16) . . ?
C38 C43 H431 122.0 . . ?
C42 C43 H431 122.0 . . ?
C49 C44 C45 116.0(16) . . ?
C49 C44 P3 120.4(13) . . ?
C45 C44 P3 123.5(12) . . ?
C46 C45 C44 124.1(16) . . ?
C46 C45 H451 118.0 . . ?
C44 C45 H451 118.0 . . ?
C45 C46 C47 118.1(16) . . ?
C45 C46 H461 120.9 . . ?
C47 C46 H461 120.9 . . ?
C48 C47 C46 118.9(17) . . ?
C48 C47 H471 120.6 . . ?
C46 C47 H471 120.6 . . ?
C47 C48 C49 121.3(16) . . ?
C47 C48 H481 119.3 . . ?
C49 C48 H481 119.3 . . ?
C44 C49 C48 121.2(16) . . ?
C44 C49 H491 119.4 . . ?
C48 C49 H491 119.4 . . ?
C55 C50 C51 116.3(18) . . ?
C55 C50 P3 122.0(14) . . ?
C51 C50 P3 121.4(15) . . ?
C52 C51 C50 120.6(18) . . ?
C52 C51 H511 119.7 . . ?
C50 C51 H511 119.7 . . ?
C51 C52 C53 119.2(17) . . ?
C51 C52 H521 120.4 . . ?
C53 C52 H521 120.4 . . ?
C54 C53 C52 122.4(18) . . ?
C54 C53 H531 118.8 . . ?
C52 C53 H531 118.8 . . ?
C55 C54 C53 116.3(19) . . ?
C55 C54 H541 121.8 . . ?
C53 C54 H541 121.8 . . ?
C54 C55 C50 124.5(18) . . ?
C54 C55 H551 117.7 . . ?
C50 C55 H551 117.7 . . ?

loop_
_geom_bond_atom_site_label_1
_geom_bond_atom_site_label_2
_geom_bond_distance
_geom_bond_site_symmetry_2
_geom_bond_publ_flag
C1 P1 1.773(16) . ?
C1 P2 1.808(15) . ?
C1 H1 0.9900 . ?
C1 H2 0.9900 . ?
P1 C14 1.793(9) . ?
P1 C2 1.796(9) . ?
P1 C8 1.801(8) . ?
C2 C3 1.3900 . ?
C2 C7 1.3900 . ?
C3 C4 1.3900 . ?
C3 H31 0.9472 . ?
C4 C5 1.3900 . ?
C4 H41 0.9594 . ?
C5 C6 1.3900 . ?
C5 H51 0.9625 . ?
C6 C7 1.3900 . ?
C6 H61 0.9533 . ?
C7 H71 0.9409 . ?
C8 C9 1.3900 . ?
C8 C13 1.3900 . ?
C9 C10 1.3900 . ?
C9 H91 0.9549 . ?
C10 C11 1.3900 . ?
C10 H101 0.9489 . ?
C11 C12 1.3900 . ?
C11 H111 0.9497 . ?
C12 C13 1.3900 . ?
C12 H121 0.9501 . ?
C13 H131 0.9560 . ?
C14 C15 1.3900 . ?
C14 C19 1.3900 . ?
C15 C16 1.3900 . ?
C15 H151 0.9364 . ?
C16 C17 1.3900 . ?
C16 H161 0.9380 . ?
C17 C18 1.3900 . ?
C17 H171 0.9515 . ?
C18 C19 1.3900 . ?
C18 H181 0.9636 . ?
C19 H191 0.9623 . ?
P2 C32 1.768(18) . ?
P2 C26 1.798(17) . ?
P2 C20 1.806(17) . ?
C20 C25 1.37(2) . ?
C20 C21 1.41(2) . ?
C21 C22 1.41(2) . ?
C21 H211 0.9500 . ?
C22 C23 1.41(2) . ?
C22 H221 0.9500 . ?
C23 C24 1.34(2) . ?
C23 H231 0.9500 . ?
C24 C25 1.39(2) . ?
C24 H241 0.9500 . ?
C25 H251 0.9500 . ?
C26 C31 1.382(19) . ?
C26 C27 1.46(2) . ?
C27 C28 1.29(2) . ?
C27 H271 0.9500 . ?
C28 C29 1.37(2) . ?
C28 H281 0.9500 . ?
C29 C30 1.37(2) . ?
C29 H291 0.9500 . ?
C30 C31 1.37(2) . ?
C30 H301 0.9500 . ?
C31 H311 0.9500 . ?
C32 C33 1.34(2) . ?
C32 C37 1.421(19) . ?
C33 C34 1.40(2) . ?
C33 H331 0.9500 . ?
C34 C35 1.310(18) . ?
C34 H341 0.9500 . ?
C35 C36 1.39(2) . ?
C35 H351 0.9500 . ?
C36 C37 1.44(2) . ?
C36 H361 0.9500 . ?
C37 H371 0.9500 . ?
Pt1 P3 2.222(5) . ?
Pt1 Cl3 2.291(5) . ?
Pt1 Cl2 2.313(5) . ?
Pt1 Cl1 2.366(4) . ?
P3 C44 1.791(18) . ?
P3 C38 1.818(17) . ?
P3 C50 1.83(2) . ?
C38 C39 1.34(2) . ?
C38 C43 1.40(2) . ?
C39 C40 1.38(2) . ?
C39 H391 0.9500 . ?
C40 C41 1.35(2) . ?
C40 H401 0.9500 . ?
C41 C42 1.39(2) . ?
C41 H411 0.9500 . ?
C42 C43 1.46(2) . ?
C42 H421 0.9500 . ?
C43 H431 0.9500 . ?
C44 C49 1.35(2) . ?
C44 C45 1.45(2) . ?
C45 C46 1.35(2) . ?
C45 H451 0.9500 . ?
C46 C47 1.42(2) . ?
C46 H461 0.9500 . ?
C47 C48 1.37(2) . ?
C47 H471 0.9500 . ?
C48 C49 1.42(2) . ?
C48 H481 0.9500 . ?
C49 H491 0.9500 . ?
C50 C55 1.42(2) . ?
C50 C51 1.43(2) . ?
C51 C52 1.30(2) . ?
C51 H511 0.9500 . ?
C52 C53 1.42(2) . ?
C52 H521 0.9500 . ?
C53 C54 1.39(2) . ?
C53 H531 0.9500 . ?
C54 C55 1.30(2) . ?
C54 H541 0.9500 . ?
C55 H551 0.9500 . ?
